data_4033823
loop_
_publ_author_name
'Taschner, Ian S.'
'Walker, Tia L.'
'DeHaan, Hunter S.'
'Schrage, Briana R.'
'Ziegler, Christopher J.'
'Taschner, Michael J.'

_publ_section_title
;
 Synthesis, Characterization, and Copper(II) Chelates of
 1,11-Dithia-4,8-diazacyclotetradecane.
;
_journal_issue 17
_journal_name_full 'The Journal of organic chemistry'
_journal_page_first 11091
_journal_page_last 11102
_journal_paper_doi 10.1021/acs.joc.9b01682
_journal_volume 84
_journal_year 2019
_chemical_formula_sum 'C20 H44 Cl4 Cu2 N4 O12 S4'
_chemical_formula_weight 929.71
_space_group_crystal_system monoclinic
_space_group_IT_number 14
_space_group_name_Hall '-P 2yn'
_space_group_name_H-M_alt 'P 1 21/n 1'
_atom_sites_solution_hydrogens mixed
_audit_creation_method SHELXL-2016/6
_cell_angle_alpha 90
_cell_angle_beta 104.141(2)
_cell_angle_gamma 90
_cell_formula_units_Z 4
_cell_length_a 12.7943(12)
_cell_length_b 15.5553(13)
_cell_length_c 17.9512(17)
_cell_measurement_reflns_used 9893
_cell_measurement_temperature 100(2)
_cell_measurement_theta_max 28.41
_cell_measurement_theta_min 2.68
_cell_volume 3464.4(5)
_computing_cell_refinement 'Bruker SAINT'
_computing_data_collection 'Bruker APEX2'
_computing_data_reduction 'Bruker SAINT'
_computing_molecular_graphics 'Bruker SHELXTL'
_computing_publication_material 'Bruker SHELXTL'
_computing_structure_refinement 'SHELXL-2016/6 (Sheldrick, 2016)'
_computing_structure_solution 'SHELXT 2014/5 (Sheldrick, 2014)'
_diffrn_ambient_temperature 100(2)
_diffrn_measured_fraction_theta_full 0.998
_diffrn_measured_fraction_theta_max 0.995
_diffrn_measurement_device_type 'Bruker APEX-II CCD'
_diffrn_measurement_method '\f and \w scans'
_diffrn_radiation_type MoK\a
_diffrn_radiation_wavelength 0.71073
_diffrn_reflns_av_R_equivalents 0.0631
_diffrn_reflns_av_unetI/netI 0.0603
_diffrn_reflns_Laue_measured_fraction_full 0.998
_diffrn_reflns_Laue_measured_fraction_max 0.995
_diffrn_reflns_limit_h_max 17
_diffrn_reflns_limit_h_min -17
_diffrn_reflns_limit_k_max 20
_diffrn_reflns_limit_k_min -20
_diffrn_reflns_limit_l_max 23
_diffrn_reflns_limit_l_min -24
_diffrn_reflns_number 34047
_diffrn_reflns_point_group_measured_fraction_full 0.998
_diffrn_reflns_point_group_measured_fraction_max 0.995
_diffrn_reflns_theta_full 25.242
_diffrn_reflns_theta_max 28.428
_diffrn_reflns_theta_min 1.756
_exptl_absorpt_coefficient_mu 1.839
_exptl_absorpt_correction_T_max 0.7457
_exptl_absorpt_correction_T_min 0.6430
_exptl_absorpt_correction_type multi-scan
_exptl_absorpt_process_details SADABS
_exptl_crystal_colour blue
_exptl_crystal_density_diffrn 1.783
_exptl_crystal_density_meas ?
_exptl_crystal_density_method 'not measured'
_exptl_crystal_description block
_exptl_crystal_F_000 1912
_exptl_crystal_size_max 0.275
_exptl_crystal_size_mid 0.271
_exptl_crystal_size_min 0.138
_refine_diff_density_max 2.055
_refine_diff_density_min -1.081
_refine_diff_density_rms 0.130
_refine_ls_extinction_method none
_refine_ls_goodness_of_fit_ref 1.048
_refine_ls_hydrogen_treatment mixed
_refine_ls_matrix_type full
_refine_ls_number_parameters 431
_refine_ls_number_reflns 8662
_refine_ls_number_restraints 0
_refine_ls_restrained_S_all 1.048
_refine_ls_R_factor_all 0.0625
_refine_ls_R_factor_gt 0.0397
_refine_ls_shift/su_max 0.001
_refine_ls_shift/su_mean 0.000
_refine_ls_structure_factor_coef Fsqd
_refine_ls_weighting_details 'w=1/[\s^2^(Fo^2^)+(0.0323P)^2^+5.9451P] where P=(Fo^2^+2Fc^2^)/3'
_refine_ls_weighting_scheme calc
_refine_ls_wR_factor_gt 0.0824
_refine_ls_wR_factor_ref 0.0998
_reflns_Friedel_coverage 0.000
_reflns_number_gt 6421
_reflns_number_total 8662
_reflns_threshold_expression 'I > 2\s(I)'
_cod_data_source_file jo9b01682_si_002.cif
_cod_data_source_block '[(L1Cu)2-Cl](ClO4)3'
_cod_depositor_comments
;
The following automatic conversions were performed:

data item '_exptl_crystal_density_meas' value 'not measured' was
changed to '?' -- the value is perceived as not measured.

Automatic conversion script
Id: cif_fix_values 6909 2019-04-08 15:41:33Z antanas 
;
_cod_original_sg_symbol_H-M 'P 21/n'
_cod_database_code 4033823
_shelx_shelxl_version_number 2016/6
_shelx_space_group_comment
; 
The symmetry employed for this shelxl refinement is uniquely defined 
by the following loop, which should always be used as a source of 
symmetry information in preference to the above space-group names. 
They are only intended as comments. 
;

loop_
_space_group_symop_operation_xyz
'x, y, z'
'-x+1/2, y+1/2, -z+1/2'
'-x, -y, -z'
'x-1/2, -y-1/2, z-1/2'

loop_
_atom_site_label
_atom_site_type_symbol
_atom_site_fract_x
_atom_site_fract_y
_atom_site_fract_z
_atom_site_U_iso_or_equiv
_atom_site_adp_type
_atom_site_occupancy
_atom_site_site_symmetry_order
_atom_site_calc_flag
_atom_site_refinement_flags_posn
_atom_site_refinement_flags_adp
C1 C 0.3059(3) 0.2633(2) 0.00695(18) 0.0144(7) Uani 1 1 d . .
H1A H 0.243616 0.297182 -0.022024 0.017 Uiso 1 1 calc R U
H1B H 0.363037 0.266083 -0.021477 0.017 Uiso 1 1 calc R U
C2 C 0.2714(3) 0.1702(2) 0.0112(2) 0.0154(7) Uani 1 1 d . .
H2A H 0.224124 0.154180 -0.039184 0.018 Uiso 1 1 calc R U
H2B H 0.227768 0.166307 0.049685 0.018 Uiso 1 1 calc R U
C3 C 0.3622(3) 0.1046(2) 0.03203(19) 0.0143(7) Uani 1 1 d . .
H3A H 0.415873 0.116425 0.001897 0.017 Uiso 1 1 calc R U
H3B H 0.332595 0.046311 0.018310 0.017 Uiso 1 1 calc R U
C4 C 0.5515(3) 0.0468(2) 0.1398(2) 0.0170(7) Uani 1 1 d . .
H4A H 0.539581 -0.014966 0.148274 0.020 Uiso 1 1 calc R U
H4B H 0.575941 0.052911 0.091831 0.020 Uiso 1 1 calc R U
C5 C 0.6346(3) 0.0839(2) 0.2074(2) 0.0154(7) Uani 1 1 d . .
H5A H 0.607662 0.079962 0.254511 0.019 Uiso 1 1 calc R U
H5B H 0.702309 0.050444 0.215773 0.019 Uiso 1 1 calc R U
C6 C 0.7371(3) 0.2127(2) 0.25736(18) 0.0150(7) Uani 1 1 d . .
H6A H 0.801424 0.175067 0.270562 0.018 Uiso 1 1 calc R U
H6B H 0.706587 0.216338 0.302900 0.018 Uiso 1 1 calc R U
C7 C 0.7702(3) 0.3014(2) 0.23752(19) 0.0143(7) Uani 1 1 d . .
H7A H 0.792811 0.297904 0.188643 0.017 Uiso 1 1 calc R U
H7B H 0.833734 0.319762 0.277951 0.017 Uiso 1 1 calc R U
C8 C 0.6836(3) 0.3701(2) 0.22932(19) 0.0159(7) Uani 1 1 d . .
H8A H 0.656075 0.371057 0.276292 0.019 Uiso 1 1 calc R U
H8B H 0.715499 0.427107 0.224090 0.019 Uiso 1 1 calc R U
C9 C 0.5152(3) 0.4267(2) 0.14974(19) 0.0148(7) Uani 1 1 d . .
H9A H 0.551991 0.480479 0.141142 0.018 Uiso 1 1 calc R U
H9B H 0.487207 0.434360 0.196094 0.018 Uiso 1 1 calc R U
C10 C 0.4230(3) 0.4083(2) 0.08098(19) 0.0154(7) Uani 1 1 d . .
H10A H 0.450658 0.399851 0.034565 0.018 Uiso 1 1 calc R U
H10B H 0.371767 0.457017 0.071654 0.018 Uiso 1 1 calc R U
C11 C 0.0685(3) 0.2505(2) 0.2300(2) 0.0166(7) Uani 1 1 d . .
H11A H 0.013511 0.222623 0.188598 0.020 Uiso 1 1 calc R U
H11B H 0.043932 0.246249 0.278075 0.020 Uiso 1 1 calc R U
C12 C 0.0773(3) 0.3438(2) 0.21037(19) 0.0169(7) Uani 1 1 d . .
H12A H 0.003966 0.365952 0.187401 0.020 Uiso 1 1 calc R U
H12B H 0.119031 0.347952 0.170787 0.020 Uiso 1 1 calc R U
C13 C 0.1305(3) 0.4019(2) 0.27804(19) 0.0143(7) Uani 1 1 d . .
H13A H 0.105132 0.385548 0.323961 0.017 Uiso 1 1 calc R U
H13B H 0.109761 0.462405 0.265333 0.017 Uiso 1 1 calc R U
C14 C 0.3199(3) 0.4441(2) 0.39136(18) 0.0140(7) Uani 1 1 d . .
H14A H 0.332652 0.506082 0.384530 0.017 Uiso 1 1 calc R U
H14B H 0.264686 0.438115 0.421194 0.017 Uiso 1 1 calc R U
C15 C 0.4231(3) 0.4003(2) 0.43232(19) 0.0139(7) Uani 1 1 d . .
H15A H 0.476448 0.404071 0.400707 0.017 Uiso 1 1 calc R U
H15B H 0.453662 0.429462 0.481900 0.017 Uiso 1 1 calc R U
C16 C 0.5010(3) 0.2639(2) 0.48630(18) 0.0158(7) Uani 1 1 d . .
H16A H 0.534838 0.295765 0.533798 0.019 Uiso 1 1 calc R U
H16B H 0.552277 0.263902 0.452947 0.019 Uiso 1 1 calc R U
C17 C 0.4808(3) 0.1723(2) 0.50690(18) 0.0163(7) Uani 1 1 d . .
H17A H 0.427653 0.172914 0.538740 0.020 Uiso 1 1 calc R U
H17B H 0.548906 0.148576 0.538920 0.020 Uiso 1 1 calc R U
C18 C 0.4403(3) 0.1124(2) 0.43993(18) 0.0136(7) Uani 1 1 d . .
H18A H 0.489093 0.115187 0.404857 0.016 Uiso 1 1 calc R U
H18B H 0.440813 0.052646 0.459006 0.016 Uiso 1 1 calc R U
C19 C 0.2823(3) 0.0690(2) 0.34036(19) 0.0159(7) Uani 1 1 d . .
H19A H 0.274483 0.014687 0.367192 0.019 Uiso 1 1 calc R U
H19B H 0.330910 0.058284 0.306078 0.019 Uiso 1 1 calc R U
C20 C 0.1733(3) 0.0980(2) 0.29332(19) 0.0163(7) Uani 1 1 d . .
H20A H 0.124807 0.110835 0.327220 0.020 Uiso 1 1 calc R U
H20B H 0.139861 0.052428 0.256676 0.020 Uiso 1 1 calc R U
Cl1 Cl 0.48395(6) 0.24685(6) 0.29358(4) 0.01704(18) Uani 1 1 d . .
Cl2 Cl 0.60881(6) 0.56972(5) 0.36912(4) 0.01359(16) Uani 1 1 d . .
Cl3 Cl 0.71393(6) 0.99505(5) 0.42572(4) 0.01411(17) Uani 1 1 d . .
Cl4 Cl 0.08164(6) 0.29389(6) 0.45419(4) 0.01793(19) Uani 1 1 d . .
Cu1 Cu 0.51529(3) 0.24045(3) 0.16135(2) 0.00976(9) Uani 1 1 d . .
Cu2 Cu 0.31997(3) 0.25302(3) 0.34674(2) 0.00970(9) Uani 1 1 d . .
H21 H 0.614(4) 0.341(3) 0.124(2) 0.030(12) Uiso 1 1 d . .
H22 H 0.677(3) 0.170(3) 0.148(2) 0.025(11) Uiso 1 1 d . .
H23 H 0.289(3) 0.136(2) 0.426(2) 0.011(9) Uiso 1 1 d . .
H24 H 0.357(3) 0.305(3) 0.472(2) 0.019(10) Uiso 1 1 d . .
N1 N 0.5925(2) 0.35412(19) 0.16137(15) 0.0105(6) Uani 1 1 d . .
N2 N 0.6557(2) 0.17416(18) 0.19207(16) 0.0117(6) Uani 1 1 d . .
N3 N 0.3292(2) 0.13563(18) 0.39707(15) 0.0105(6) Uani 1 1 d . .
N4 N 0.4011(2) 0.30871(19) 0.44619(15) 0.0117(6) Uani 1 1 d . .
O1 O 0.6636(2) 0.49712(19) 0.41043(17) 0.0329(7) Uani 1 1 d . .
O2 O 0.50069(18) 0.57441(17) 0.37974(14) 0.0182(5) Uani 1 1 d . .
O3 O 0.6042(2) 0.56191(18) 0.28898(14) 0.0238(6) Uani 1 1 d . .
O4 O 0.6644(2) 0.64790(16) 0.39801(14) 0.0199(6) Uani 1 1 d . .
O5 O 0.7686(2) 0.91716(17) 0.45760(15) 0.0268(6) Uani 1 1 d . .
O6 O 0.6200(2) 0.97329(18) 0.36712(14) 0.0254(6) Uani 1 1 d . .
O7 O 0.7854(2) 1.04696(17) 0.39442(14) 0.0227(6) Uani 1 1 d . .
O8 O 0.68174(19) 1.04187(16) 0.48608(14) 0.0188(5) Uani 1 1 d . .
O9 O -0.0163(2) 0.2850(2) 0.39785(14) 0.0345(8) Uani 1 1 d . .
O10 O 0.1026(2) 0.38594(18) 0.46588(17) 0.0328(7) Uani 1 1 d . .
O11 O 0.07389(19) 0.25708(16) 0.52580(13) 0.0180(5) Uani 1 1 d . .
O12 O 0.16978(19) 0.25691(16) 0.42917(14) 0.0187(5) Uani 1 1 d . .
S1 S 0.35590(6) 0.31099(6) 0.10165(5) 0.01207(17) Uani 1 1 d . .
S2 S 0.42799(6) 0.10783(6) 0.13370(5) 0.01298(17) Uani 1 1 d . .
S3 S 0.19596(6) 0.19352(6) 0.24221(4) 0.01277(17) Uani 1 1 d . .
S4 S 0.27570(7) 0.39142(6) 0.29860(5) 0.01314(17) Uani 1 1 d . .

loop_
_atom_site_aniso_label
_atom_site_aniso_U_11
_atom_site_aniso_U_22
_atom_site_aniso_U_33
_atom_site_aniso_U_23
_atom_site_aniso_U_13
_atom_site_aniso_U_12
C1 0.0142(15) 0.0150(19) 0.0125(15) -0.0022(14) 0.0005(12) 0.0001(13)
C2 0.0116(15) 0.0147(19) 0.0180(16) -0.0016(14) 0.0001(13) -0.0010(13)
C3 0.0150(15) 0.0102(18) 0.0171(16) -0.0021(14) 0.0026(13) -0.0002(13)
C4 0.0149(16) 0.0130(19) 0.0240(18) 0.0037(15) 0.0062(14) 0.0021(14)
C5 0.0126(15) 0.0137(19) 0.0196(17) 0.0057(14) 0.0034(13) 0.0035(13)
C6 0.0113(15) 0.020(2) 0.0110(15) 0.0005(14) -0.0015(12) 0.0025(14)
C7 0.0135(15) 0.0132(19) 0.0149(16) -0.0007(14) 0.0008(13) 0.0009(13)
C8 0.0121(15) 0.021(2) 0.0125(15) -0.0040(14) -0.0017(13) -0.0013(14)
C9 0.0150(15) 0.0114(18) 0.0159(16) -0.0015(14) -0.0004(13) 0.0010(13)
C10 0.0172(16) 0.0106(18) 0.0169(16) 0.0017(14) 0.0015(13) 0.0031(13)
C11 0.0134(15) 0.018(2) 0.0161(16) -0.0033(15) -0.0016(13) 0.0019(14)
C12 0.0166(16) 0.020(2) 0.0121(15) 0.0000(14) 0.0001(13) 0.0040(14)
C13 0.0148(15) 0.0128(18) 0.0156(16) 0.0017(14) 0.0041(13) 0.0032(13)
C14 0.0209(17) 0.0095(18) 0.0129(15) -0.0061(13) 0.0064(13) -0.0041(14)
C15 0.0166(15) 0.0141(18) 0.0118(15) -0.0036(13) 0.0050(13) -0.0052(13)
C16 0.0132(15) 0.024(2) 0.0098(14) -0.0023(14) 0.0019(12) -0.0012(14)
C17 0.0136(15) 0.025(2) 0.0093(15) 0.0051(14) 0.0015(12) 0.0026(14)
C18 0.0113(15) 0.0151(19) 0.0134(15) 0.0045(14) 0.0010(12) 0.0050(13)
C19 0.0206(17) 0.0130(19) 0.0131(15) -0.0016(14) 0.0021(13) 0.0027(14)
C20 0.0205(17) 0.0100(18) 0.0170(16) -0.0018(14) 0.0020(14) -0.0007(14)
Cl1 0.0155(4) 0.0273(5) 0.0108(3) 0.0010(3) 0.0081(3) 0.0027(3)
Cl2 0.0128(3) 0.0136(4) 0.0141(4) 0.0001(3) 0.0029(3) -0.0007(3)
Cl3 0.0159(4) 0.0139(4) 0.0123(3) 0.0010(3) 0.0030(3) -0.0012(3)
Cl4 0.0135(4) 0.0304(5) 0.0114(4) 0.0060(3) 0.0058(3) 0.0053(3)
Cu1 0.00913(17) 0.0109(2) 0.00952(18) 0.00057(16) 0.00283(14) 0.00067(15)
Cu2 0.01086(18) 0.0110(2) 0.00714(17) -0.00019(15) 0.00203(14) -0.00002(15)
N1 0.0102(12) 0.0134(16) 0.0080(12) -0.0021(11) 0.0026(10) 0.0009(11)
N2 0.0116(12) 0.0110(15) 0.0127(13) 0.0021(11) 0.0036(11) 0.0018(11)
N3 0.0113(13) 0.0121(15) 0.0088(12) -0.0009(11) 0.0036(11) 0.0005(11)
N4 0.0115(13) 0.0138(16) 0.0107(13) 0.0004(11) 0.0042(11) -0.0022(11)
O1 0.0243(14) 0.0242(17) 0.0454(18) 0.0147(14) -0.0006(13) 0.0093(12)
O2 0.0122(11) 0.0246(15) 0.0188(12) 0.0025(11) 0.0056(10) -0.0015(10)
O3 0.0259(14) 0.0337(17) 0.0143(12) -0.0095(12) 0.0097(11) -0.0049(12)
O4 0.0219(13) 0.0195(15) 0.0199(12) -0.0057(11) 0.0084(10) -0.0086(11)
O5 0.0372(16) 0.0199(15) 0.0270(14) 0.0099(12) 0.0148(13) 0.0120(12)
O6 0.0284(14) 0.0249(16) 0.0182(13) -0.0017(11) -0.0031(11) -0.0112(12)
O7 0.0218(13) 0.0262(16) 0.0227(13) 0.0022(12) 0.0105(11) -0.0070(11)
O8 0.0156(12) 0.0225(15) 0.0188(12) -0.0050(11) 0.0052(10) 0.0012(10)
O9 0.0142(13) 0.075(2) 0.0132(12) 0.0044(14) 0.0005(10) 0.0026(14)
O10 0.0477(18) 0.0204(16) 0.0389(17) 0.0001(13) 0.0273(15) -0.0018(14)
O11 0.0208(12) 0.0234(15) 0.0115(11) 0.0079(10) 0.0071(10) 0.0026(11)
O12 0.0189(12) 0.0236(15) 0.0177(12) 0.0027(11) 0.0122(10) 0.0086(11)
S1 0.0109(3) 0.0125(4) 0.0125(4) -0.0009(3) 0.0023(3) 0.0014(3)
S2 0.0116(4) 0.0115(4) 0.0165(4) 0.0027(3) 0.0047(3) -0.0001(3)
S3 0.0145(4) 0.0135(4) 0.0094(3) -0.0015(3) 0.0011(3) 0.0014(3)
S4 0.0161(4) 0.0130(4) 0.0114(4) 0.0013(3) 0.0056(3) -0.0005(3)

loop_
_atom_type_symbol
_atom_type_description
_atom_type_scat_dispersion_real
_atom_type_scat_dispersion_imag
_atom_type_scat_source
C C 0.0033 0.0016 'International Tables Vol C Tables 4.2.6.8 and 6.1.1.4'
H H 0.0000 0.0000 'International Tables Vol C Tables 4.2.6.8 and 6.1.1.4'
N N 0.0061 0.0033 'International Tables Vol C Tables 4.2.6.8 and 6.1.1.4'
O O 0.0106 0.0060 'International Tables Vol C Tables 4.2.6.8 and 6.1.1.4'
S S 0.1246 0.1234 'International Tables Vol C Tables 4.2.6.8 and 6.1.1.4'
Cl Cl 0.1484 0.1585 'International Tables Vol C Tables 4.2.6.8 and 6.1.1.4'
Cu Cu 0.3201 1.2651 'International Tables Vol C Tables 4.2.6.8 and 6.1.1.4'

loop_
_geom_angle_atom_site_label_1
_geom_angle_atom_site_label_2
_geom_angle_atom_site_label_3
_geom_angle
C2 C1 S1 112.4(2)
C2 C1 H1A 109.1
S1 C1 H1A 109.1
C2 C1 H1B 109.1
S1 C1 H1B 109.1
H1A C1 H1B 107.9
C1 C2 C3 116.0(3)
C1 C2 H2A 108.3
C3 C2 H2A 108.3
C1 C2 H2B 108.3
C3 C2 H2B 108.3
H2A C2 H2B 107.4
C2 C3 S2 111.5(2)
C2 C3 H3A 109.3
S2 C3 H3A 109.3
C2 C3 H3B 109.3
S2 C3 H3B 109.3
H3A C3 H3B 108.0
C5 C4 S2 106.1(2)
C5 C4 H4A 110.5
S2 C4 H4A 110.5
C5 C4 H4B 110.5
S2 C4 H4B 110.5
H4A C4 H4B 108.7
N2 C5 C4 109.8(3)
N2 C5 H5A 109.7
C4 C5 H5A 109.7
N2 C5 H5B 109.7
C4 C5 H5B 109.7
H5A C5 H5B 108.2
N2 C6 C7 111.4(3)
N2 C6 H6A 109.4
C7 C6 H6A 109.4
N2 C6 H6B 109.4
C7 C6 H6B 109.4
H6A C6 H6B 108.0
C6 C7 C8 115.1(3)
C6 C7 H7A 108.5
C8 C7 H7A 108.5
C6 C7 H7B 108.5
C8 C7 H7B 108.5
H7A C7 H7B 107.5
N1 C8 C7 111.6(3)
N1 C8 H8A 109.3
C7 C8 H8A 109.3
N1 C8 H8B 109.3
C7 C8 H8B 109.3
H8A C8 H8B 108.0
N1 C9 C10 109.3(3)
N1 C9 H9A 109.8
C10 C9 H9A 109.8
N1 C9 H9B 109.8
C10 C9 H9B 109.8
H9A C9 H9B 108.3
C9 C10 S1 107.7(2)
C9 C10 H10A 110.2
S1 C10 H10A 110.2
C9 C10 H10B 110.2
S1 C10 H10B 110.2
H10A C10 H10B 108.5
C12 C11 S3 112.4(2)
C12 C11 H11A 109.1
S3 C11 H11A 109.1
C12 C11 H11B 109.1
S3 C11 H11B 109.1
H11A C11 H11B 107.8
C11 C12 C13 115.3(3)
C11 C12 H12A 108.5
C13 C12 H12A 108.5
C11 C12 H12B 108.5
C13 C12 H12B 108.5
H12A C12 H12B 107.5
C12 C13 S4 110.1(2)
C12 C13 H13A 109.6
S4 C13 H13A 109.6
C12 C13 H13B 109.6
S4 C13 H13B 109.6
H13A C13 H13B 108.2
C15 C14 S4 106.4(2)
C15 C14 H14A 110.4
S4 C14 H14A 110.4
C15 C14 H14B 110.4
S4 C14 H14B 110.4
H14A C14 H14B 108.6
N4 C15 C14 109.6(3)
N4 C15 H15A 109.7
C14 C15 H15A 109.7
N4 C15 H15B 109.7
C14 C15 H15B 109.7
H15A C15 H15B 108.2
N4 C16 C17 112.6(3)
N4 C16 H16A 109.1
C17 C16 H16A 109.1
N4 C16 H16B 109.1
C17 C16 H16B 109.1
H16A C16 H16B 107.8
C16 C17 C18 115.7(3)
C16 C17 H17A 108.4
C18 C17 H17A 108.4
C16 C17 H17B 108.4
C18 C17 H17B 108.4
H17A C17 H17B 107.4
N3 C18 C17 111.2(3)
N3 C18 H18A 109.4
C17 C18 H18A 109.4
N3 C18 H18B 109.4
C17 C18 H18B 109.4
H18A C18 H18B 108.0
N3 C19 C20 109.9(3)
N3 C19 H19A 109.7
C20 C19 H19A 109.7
N3 C19 H19B 109.7
C20 C19 H19B 109.7
H19A C19 H19B 108.2
C19 C20 S3 106.7(2)
C19 C20 H20A 110.4
S3 C20 H20A 110.4
C19 C20 H20B 110.4
S3 C20 H20B 110.4
H20A C20 H20B 108.6
Cu1 Cl1 Cu2 134.77(4)
O3 Cl2 O1 110.35(18)
O3 Cl2 O4 109.23(15)
O1 Cl2 O4 110.03(17)
O3 Cl2 O2 109.35(15)
O1 Cl2 O2 109.51(16)
O4 Cl2 O2 108.34(15)
O6 Cl3 O7 110.31(16)
O6 Cl3 O8 109.14(15)
O7 Cl3 O8 109.62(16)
O6 Cl3 O5 109.34(17)
O7 Cl3 O5 109.48(16)
O8 Cl3 O5 108.93(15)
O9 Cl4 O12 111.40(16)
O9 Cl4 O11 111.11(16)
O12 Cl4 O11 110.69(15)
O9 Cl4 O10 107.3(2)
O12 Cl4 O10 107.90(16)
O11 Cl4 O10 108.24(16)
N1 Cu1 N2 92.54(11)
N1 Cu1 S1 87.77(8)
N2 Cu1 S1 168.85(8)
N1 Cu1 S2 167.66(8)
N2 Cu1 S2 87.40(8)
S1 Cu1 S2 89.93(3)
N1 Cu1 Cl1 98.98(8)
N2 Cu1 Cl1 95.67(8)
S1 Cu1 Cl1 95.29(3)
S2 Cu1 Cl1 93.29(3)
N3 Cu2 N4 91.77(11)
N3 Cu2 S3 87.43(8)
N4 Cu2 S3 168.35(8)
N3 Cu2 S4 167.57(8)
N4 Cu2 S4 87.58(8)
S3 Cu2 S4 90.71(3)
N3 Cu2 Cl1 99.90(8)
N4 Cu2 Cl1 93.17(8)
S3 Cu2 Cl1 98.42(3)
S4 Cu2 Cl1 92.53(3)
C9 N1 C8 110.5(3)
C9 N1 Cu1 110.9(2)
C8 N1 Cu1 115.5(2)
C9 N1 H21 115(3)
C8 N1 H21 111(3)
Cu1 N1 H21 93(3)
C5 N2 C6 111.2(3)
C5 N2 Cu1 110.3(2)
C6 N2 Cu1 114.3(2)
C5 N2 H22 102(3)
C6 N2 H22 114(3)
Cu1 N2 H22 104(3)
C19 N3 C18 111.3(3)
C19 N3 Cu2 110.8(2)
C18 N3 Cu2 113.2(2)
C19 N3 H23 103(3)
C18 N3 H23 110(3)
Cu2 N3 H23 107(3)
C16 N4 C15 110.9(3)
C16 N4 Cu2 115.0(2)
C15 N4 Cu2 109.9(2)
C16 N4 H24 109(3)
C15 N4 H24 110(3)
Cu2 N4 H24 101(3)
C1 S1 C10 102.94(16)
C1 S1 Cu1 107.79(11)
C10 S1 Cu1 94.67(11)
C3 S2 C4 103.21(16)
C3 S2 Cu1 108.54(12)
C4 S2 Cu1 94.85(12)
C20 S3 C11 102.22(16)
C20 S3 Cu2 94.58(11)
C11 S3 Cu2 108.46(11)
C13 S4 C14 102.74(15)
C13 S4 Cu2 107.56(12)
C14 S4 Cu2 94.79(12)

loop_
_geom_bond_atom_site_label_1
_geom_bond_atom_site_label_2
_geom_bond_distance
C1 C2 1.520(5)
C1 S1 1.822(3)
C1 H1A 0.9900
C1 H1B 0.9900
C2 C3 1.523(5)
C2 H2A 0.9900
C2 H2B 0.9900
C3 S2 1.814(3)
C3 H3A 0.9900
C3 H3B 0.9900
C4 C5 1.518(5)
C4 S2 1.824(3)
C4 H4A 0.9900
C4 H4B 0.9900
C5 N2 1.468(4)
C5 H5A 0.9900
C5 H5B 0.9900
C6 N2 1.490(4)
C6 C7 1.512(5)
C6 H6A 0.9900
C6 H6B 0.9900
C7 C8 1.520(5)
C7 H7A 0.9900
C7 H7B 0.9900
C8 N1 1.488(4)
C8 H8A 0.9900
C8 H8B 0.9900
C9 N1 1.482(4)
C9 C10 1.512(4)
C9 H9A 0.9900
C9 H9B 0.9900
C10 S1 1.822(4)
C10 H10A 0.9900
C10 H10B 0.9900
C11 C12 1.503(5)
C11 S3 1.822(3)
C11 H11A 0.9900
C11 H11B 0.9900
C12 C13 1.534(5)
C12 H12A 0.9900
C12 H12B 0.9900
C13 S4 1.811(3)
C13 H13A 0.9900
C13 H13B 0.9900
C14 C15 1.508(5)
C14 S4 1.818(3)
C14 H14A 0.9900
C14 H14B 0.9900
C15 N4 1.486(4)
C15 H15A 0.9900
C15 H15B 0.9900
C16 N4 1.480(4)
C16 C17 1.510(5)
C16 H16A 0.9900
C16 H16B 0.9900
C17 C18 1.509(5)
C17 H17A 0.9900
C17 H17B 0.9900
C18 N3 1.486(4)
C18 H18A 0.9900
C18 H18B 0.9900
C19 N3 1.473(4)
C19 C20 1.512(5)
C19 H19A 0.9900
C19 H19B 0.9900
C20 S3 1.807(4)
C20 H20A 0.9900
C20 H20B 0.9900
Cl1 Cu1 2.5040(9)
Cl1 Cu2 2.5100(8)
Cl2 O3 1.430(2)
Cl2 O1 1.436(3)
Cl2 O4 1.440(3)
Cl2 O2 1.444(2)
Cl3 O6 1.431(3)
Cl3 O7 1.434(2)
Cl3 O8 1.446(2)
Cl3 O5 1.446(3)
Cl4 O9 1.411(3)
Cl4 O12 1.432(2)
Cl4 O11 1.433(2)
Cl4 O10 1.463(3)
Cu1 N1 2.025(3)
Cu1 N2 2.027(3)
Cu1 S1 2.3332(9)
Cu1 S2 2.3407(9)
Cu2 N3 2.028(3)
Cu2 N4 2.027(3)
Cu2 S3 2.3324(9)
Cu2 S4 2.3374(10)
N1 H21 0.81(4)
N2 H22 0.90(4)
N3 H23 0.82(4)
N4 H24 0.82(4)
